data_7061637
loop_
_publ_author_name
'Rogozhin, Anton F.'
'Ilichev, Vasily A.'
'Fagin, Anatoly A.'
'Rumyantcev, Roman V.'
'Fukin, Georgy K.'
'Yablonskiy, Artem N.'
'Andreev, Boris A.'
'Bochkarev, Mikhail N.'

_publ_section_title
;
 Novel ditopic 2-mercaptothiazoles and their sodium salts: synthesis,
 structural diversity and luminescence
;
_journal_issue 29
_journal_name_full 'New Journal of Chemistry'
_journal_page_first 13987
_journal_page_last 13995
_journal_paper_doi 10.1039/D2NJ02746A
_journal_volume 46
_journal_year 2022
_chemical_formula_sum 'C16 H22 N2 Na2 O4 S4'
_chemical_formula_weight 480.57
_space_group_crystal_system monoclinic
_space_group_IT_number 14
_space_group_name_Hall '-P 2ybc'
_space_group_name_H-M_alt 'P 1 21/c 1'
_atom_sites_solution_hydrogens geom
_atom_sites_solution_primary dual
_atom_sites_solution_secondary difmap
_audit_creation_method SHELXL-2018/3
_audit_update_record
;
2022-06-30 deposited with the CCDC.	2022-07-01 downloaded from the CCDC.
;
_cell_angle_alpha 90
_cell_angle_beta 101.9643(11)
_cell_angle_gamma 90
_cell_formula_units_Z 2
_cell_length_a 7.6815(3)
_cell_length_b 13.6933(5)
_cell_length_c 10.3983(4)
_cell_measurement_reflns_used 9937
_cell_measurement_temperature 100(2)
_cell_measurement_theta_max 29.18
_cell_measurement_theta_min 2.49
_cell_volume 1069.99(7)
_computing_cell_refinement SAINT
_computing_data_collection APEX3
_computing_data_reduction SAINT
_computing_molecular_graphics SHELXTL
_computing_publication_material \^A
_computing_structure_refinement SHELXL-2018/3
_computing_structure_solution SHELXT-2014/5
_diffrn_ambient_temperature 100(2)
_diffrn_measured_fraction_theta_full 0.999
_diffrn_measured_fraction_theta_max 1.000
_diffrn_measurement_device_type \^A
_diffrn_measurement_method '\w scans'
_diffrn_radiation_type MoK\a
_diffrn_radiation_wavelength 0.71073
_diffrn_reflns_av_R_equivalents 0.0314
_diffrn_reflns_av_unetI/netI 0.0238
_diffrn_reflns_Laue_measured_fraction_full 0.999
_diffrn_reflns_Laue_measured_fraction_max 1.000
_diffrn_reflns_limit_h_max 10
_diffrn_reflns_limit_h_min -9
_diffrn_reflns_limit_k_max 18
_diffrn_reflns_limit_k_min -18
_diffrn_reflns_limit_l_max 14
_diffrn_reflns_limit_l_min -14
_diffrn_reflns_number 16878
_diffrn_reflns_point_group_measured_fraction_full 0.999
_diffrn_reflns_point_group_measured_fraction_max 1.000
_diffrn_reflns_theta_full 25.242
_diffrn_reflns_theta_max 28.698
_diffrn_reflns_theta_min 2.494
_diffrn_source 'microfocus tube'
_exptl_absorpt_coefficient_mu 0.510
_exptl_absorpt_correction_T_max 0.9420
_exptl_absorpt_correction_T_min 0.7589
_exptl_absorpt_correction_type multi-scan
_exptl_absorpt_process_details SADABS-2016/2
_exptl_crystal_colour colorless
_exptl_crystal_density_diffrn 1.492
_exptl_crystal_description plate
_exptl_crystal_F_000 500
_exptl_crystal_size_max 0.280
_exptl_crystal_size_mid 0.170
_exptl_crystal_size_min 0.080
_refine_diff_density_max 0.435
_refine_diff_density_min -0.271
_refine_diff_density_rms 0.060
_refine_ls_extinction_method none
_refine_ls_goodness_of_fit_ref 1.071
_refine_ls_hydrogen_treatment constr
_refine_ls_matrix_type full
_refine_ls_number_parameters 132
_refine_ls_number_reflns 2767
_refine_ls_number_restraints 0
_refine_ls_restrained_S_all 1.071
_refine_ls_R_factor_all 0.0354
_refine_ls_R_factor_gt 0.0271
_refine_ls_shift/su_max 0.001
_refine_ls_shift/su_mean 0.000
_refine_ls_structure_factor_coef Fsqd
_refine_ls_weighting_details 'w=1/[\s^2^(Fo^2^)+(0.0289P)^2^+0.4604P] where P=(Fo^2^+2Fc^2^)/3'
_refine_ls_weighting_scheme calc
_refine_ls_wR_factor_gt 0.0609
_refine_ls_wR_factor_ref 0.0640
_reflns_Friedel_coverage 0.000
_reflns_number_gt 2392
_reflns_number_total 2767
_reflns_threshold_expression 'I > 2\s(I)'
_cod_data_source_file d2nj02746a2.cif
_cod_data_source_block nadmbtdme
_cod_depositor_comments 'Adding full bibliography for 7061634--7061639.cif.'
_cod_original_sg_symbol_H-M 'P 21/c'
_cod_database_code 7061637
_shelx_shelxl_version_number 2018/3
_shelx_space_group_comment
;
The symmetry employed for this shelxl refinement is uniquely defined
by the following loop, which should always be used as a source of
symmetry information in preference to the above space-group names.
They are only intended as comments.
;
_shelx_estimated_absorpt_t_min 0.870
_shelx_estimated_absorpt_t_max 0.960

loop_
_space_group_symop_operation_xyz
'x, y, z'
'-x, y+1/2, -z+1/2'
'-x, -y, -z'
'x, -y-1/2, z-1/2'

loop_
_atom_site_label
_atom_site_type_symbol
_atom_site_fract_x
_atom_site_fract_y
_atom_site_fract_z
_atom_site_U_iso_or_equiv
_atom_site_adp_type
_atom_site_occupancy
_atom_site_site_symmetry_order
_atom_site_calc_flag
_atom_site_refinement_flags_posn
_atom_site_refinement_flags_adp
_atom_site_refinement_flags_occupancy
_atom_site_disorder_assembly
_atom_site_disorder_group
Na1 Na 0.000000 0.500000 0.500000 0.01303(16) Uani 1 2 d S . P . .
Na2 Na 0.500000 0.500000 0.500000 0.01248(16) Uani 1 2 d S . P . .
S1 S 0.23259(4) 0.34733(2) 0.45605(3) 0.01111(8) Uani 1 1 d . . . . .
S2 S 0.18019(4) 0.32516(2) 0.16483(3) 0.01042(8) Uani 1 1 d . . . . .
N1 N 0.07841(14) 0.48056(8) 0.27343(10) 0.0098(2) Uani 1 1 d . . . . .
O1 O 0.26586(12) 0.60748(7) 0.55601(9) 0.0132(2) Uani 1 1 d . . . . .
O2 O 0.50804(12) 0.48767(7) 0.72977(9) 0.0133(2) Uani 1 1 d . . . . .
C1 C 0.15653(16) 0.39559(9) 0.30192(12) 0.0096(2) Uani 1 1 d . . . . .
C2 C 0.08096(16) 0.41782(9) 0.05986(13) 0.0095(2) Uani 1 1 d . . . . .
C3 C 0.03587(16) 0.49549(9) 0.13780(12) 0.0093(2) Uani 1 1 d . . . . .
C4 C 0.04632(16) 0.42079(9) -0.07654(13) 0.0104(2) Uani 1 1 d . . . . .
H4A H 0.077362 0.367835 -0.126381 0.012 Uiso 1 1 calc R U . . .
C5 C 0.2353(2) 0.69387(10) 0.47669(15) 0.0199(3) Uani 1 1 d . . . . .
H5A H 0.349254 0.725641 0.475504 0.030 Uiso 1 1 calc R U . . .
H5B H 0.159131 0.738815 0.513522 0.030 Uiso 1 1 calc R U . . .
H5C H 0.176540 0.676226 0.386826 0.030 Uiso 1 1 calc R U . . .
C6 C 0.33066(19) 0.63152(11) 0.69127(14) 0.0183(3) Uani 1 1 d . . . . .
H6A H 0.240870 0.670832 0.724139 0.022 Uiso 1 1 calc R U . . .
H6B H 0.440914 0.670701 0.700800 0.022 Uiso 1 1 calc R U . . .
C7 C 0.36789(19) 0.53943(12) 0.76942(14) 0.0194(3) Uani 1 1 d . . . . .
H7A H 0.401997 0.555223 0.864218 0.023 Uiso 1 1 calc R U . . .
H7B H 0.259521 0.498358 0.755276 0.023 Uiso 1 1 calc R U . . .
C8 C 0.5456(2) 0.39908(11) 0.80105(15) 0.0213(3) Uani 1 1 d . . . . .
H8A H 0.580473 0.413502 0.895204 0.032 Uiso 1 1 calc R U . . .
H8B H 0.643054 0.364979 0.772282 0.032 Uiso 1 1 calc R U . . .
H8C H 0.439340 0.357622 0.784886 0.032 Uiso 1 1 calc R U . . .

loop_
_atom_site_aniso_label
_atom_site_aniso_U_11
_atom_site_aniso_U_22
_atom_site_aniso_U_33
_atom_site_aniso_U_23
_atom_site_aniso_U_13
_atom_site_aniso_U_12
Na1 0.0110(4) 0.0162(4) 0.0123(4) -0.0028(3) 0.0033(3) -0.0007(3)
Na2 0.0116(4) 0.0134(4) 0.0130(4) -0.0006(3) 0.0038(3) 0.0003(3)
S1 0.01262(16) 0.01167(15) 0.00852(15) 0.00162(11) 0.00095(12) -0.00003(12)
S2 0.01194(15) 0.00982(15) 0.00870(15) -0.00063(11) 0.00030(11) 0.00142(12)
N1 0.0086(5) 0.0119(5) 0.0089(5) 0.0002(4) 0.0017(4) -0.0006(4)
O1 0.0119(5) 0.0126(4) 0.0140(5) -0.0008(4) 0.0003(4) 0.0006(4)
O2 0.0110(4) 0.0149(5) 0.0144(5) 0.0021(4) 0.0035(4) 0.0010(4)
C1 0.0072(6) 0.0121(6) 0.0095(6) -0.0010(5) 0.0019(5) -0.0029(5)
C2 0.0075(6) 0.0091(6) 0.0117(6) 0.0004(5) 0.0016(5) -0.0005(5)
C3 0.0075(6) 0.0113(6) 0.0092(6) -0.0009(5) 0.0020(5) -0.0019(5)
C4 0.0090(6) 0.0112(6) 0.0115(6) -0.0020(5) 0.0035(5) -0.0001(5)
C5 0.0191(7) 0.0142(7) 0.0255(8) 0.0039(6) 0.0027(6) 0.0029(6)
C6 0.0146(7) 0.0216(7) 0.0175(7) -0.0079(5) 0.0001(6) 0.0038(6)
C7 0.0145(7) 0.0311(8) 0.0135(7) -0.0002(6) 0.0050(5) 0.0058(6)
C8 0.0224(8) 0.0203(7) 0.0207(8) 0.0072(6) 0.0033(6) 0.0005(6)

loop_
_atom_type_symbol
_atom_type_description
_atom_type_scat_dispersion_real
_atom_type_scat_dispersion_imag
_atom_type_scat_source
C C 0.0033 0.0016 'International Tables Vol C Tables 4.2.6.8 and 6.1.1.4'
H H 0.0000 0.0000 'International Tables Vol C Tables 4.2.6.8 and 6.1.1.4'
N N 0.0061 0.0033 'International Tables Vol C Tables 4.2.6.8 and 6.1.1.4'
O O 0.0106 0.0060 'International Tables Vol C Tables 4.2.6.8 and 6.1.1.4'
Na Na 0.0362 0.0249 'International Tables Vol C Tables 4.2.6.8 and 6.1.1.4'
S S 0.1246 0.1234 'International Tables Vol C Tables 4.2.6.8 and 6.1.1.4'

loop_
_geom_angle_atom_site_label_1
_geom_angle_atom_site_label_2
_geom_angle_atom_site_label_3
_geom_angle
_geom_angle_site_symmetry_1
_geom_angle_site_symmetry_3
_geom_angle_publ_flag
O1 Na1 O1 180.0 3_566 . ?
O1 Na1 N1 86.49(3) 3_566 3_566 ?
O1 Na1 N1 93.51(3) . 3_566 ?
O1 Na1 N1 93.51(3) 3_566 . ?
O1 Na1 N1 86.49(3) . . ?
N1 Na1 N1 180.0 3_566 . ?
O1 Na1 S1 87.71(2) 3_566 3_566 ?
O1 Na1 S1 92.29(2) . 3_566 ?
N1 Na1 S1 60.10(2) 3_566 3_566 ?
N1 Na1 S1 119.90(2) . 3_566 ?
O1 Na1 S1 92.29(2) 3_566 . ?
O1 Na1 S1 87.71(2) . . ?
N1 Na1 S1 119.90(2) 3_566 . ?
N1 Na1 S1 60.10(2) . . ?
S1 Na1 S1 180.0 3_566 . ?
O2 Na2 O2 180.0 . 3_666 ?
O2 Na2 O1 108.87(3) . 3_666 ?
O2 Na2 O1 71.13(3) 3_666 3_666 ?
O2 Na2 O1 71.13(3) . . ?
O2 Na2 O1 108.87(3) 3_666 . ?
O1 Na2 O1 180.0 3_666 . ?
O2 Na2 S1 91.31(2) . 3_666 ?
O2 Na2 S1 88.70(2) 3_666 3_666 ?
O1 Na2 S1 86.59(2) 3_666 3_666 ?
O1 Na2 S1 93.41(2) . 3_666 ?
O2 Na2 S1 88.69(2) . . ?
O2 Na2 S1 91.31(2) 3_666 . ?
O1 Na2 S1 93.41(2) 3_666 . ?
O1 Na2 S1 86.59(2) . . ?
S1 Na2 S1 180.0 3_666 . ?
C1 S1 Na1 76.37(4) . . ?
C1 S1 Na2 87.86(4) . . ?
Na1 S1 Na2 83.855(9) . . ?
C2 S2 C1 90.18(6) . . ?
C1 N1 C3 110.97(10) . . ?
C1 N1 Na1 93.90(8) . . ?
C3 N1 Na1 149.69(8) . . ?
C6 O1 C5 110.99(11) . . ?
C6 O1 Na2 104.22(7) . . ?
C5 O1 Na2 113.22(8) . . ?
C6 O1 Na1 117.92(8) . . ?
C5 O1 Na1 108.97(8) . . ?
Na2 O1 Na1 101.17(3) . . ?
C7 O2 C8 111.06(11) . . ?
C7 O2 Na2 113.09(8) . . ?
C8 O2 Na2 122.97(8) . . ?
N1 C1 S1 126.95(10) . . ?
N1 C1 S2 114.90(9) . . ?
S1 C1 S2 118.14(7) . . ?
C4 C2 C3 122.84(11) . . ?
C4 C2 S2 128.86(10) . . ?
C3 C2 S2 108.30(9) . . ?
N1 C3 C4 124.76(11) . 3_565 ?
N1 C3 C2 115.63(11) . . ?
C4 C3 C2 119.60(11) 3_565 . ?
C2 C4 C3 117.55(11) . 3_565 ?
O1 C6 C7 109.20(12) . . ?
O2 C7 C6 109.53(12) . . ?

loop_
_geom_bond_atom_site_label_1
_geom_bond_atom_site_label_2
_geom_bond_distance
_geom_bond_site_symmetry_2
_geom_bond_publ_flag
Na1 O1 2.4865(9) 3_566 ?
Na1 O1 2.4865(9) . ?
Na1 N1 2.5637(11) 3_566 ?
Na1 N1 2.5637(11) . ?
Na1 S1 2.8478(3) 3_566 ?
Na1 S1 2.8478(3) . ?
Na2 O2 2.3832(9) . ?
Na2 O2 2.3832(9) 3_666 ?
Na2 O1 2.4848(9) 3_666 ?
Na2 O1 2.4848(9) . ?
Na2 S1 2.8999(3) 3_666 ?
Na2 S1 2.8999(3) . ?
S1 C1 1.7200(13) . ?
S2 C2 1.7428(13) . ?
S2 C1 1.7614(13) . ?
N1 C1 1.3145(16) . ?
N1 C3 1.3952(16) . ?
O1 C6 1.4297(16) . ?
O1 C5 1.4334(17) . ?
O2 C7 1.4196(16) . ?
O2 C8 1.4197(16) . ?
C2 C4 1.3884(18) . ?
C2 C3 1.4228(17) . ?
C3 C4 1.3971(17) 3_565 ?
C6 C7 1.495(2) . ?
